data_9010534
loop_
_publ_author_name
'Hawthorne, F. C.'
'Oberti, R.'
'Sardone, N.'

_publ_section_title
;
 Sodium at the A site in clinoamphiboles: the effects of composition
 on patterns of order
 Sample: A4 - DJ102 N.12
;
_journal_name_full 'The Canadian Mineralogist'
_journal_page_first 577
_journal_page_last 593
_journal_volume 34
_journal_year 1996
_chemical_formula_sum 'Al1.58 Ca0.8 F1.02 Fe1.69 H0.98 K0.004 Mg2.43 Na2.106 O22.98 Si7.28 Ti0.02'
_chemical_name_mineral Fluorotaramite
_space_group_IT_number 12
_symmetry_space_group_name_Hall '-C 2y'
_symmetry_space_group_name_H-M 'C 1 2/m 1'
_cell_angle_alpha 90
_cell_angle_beta 104.33
_cell_angle_gamma 90
_cell_formula_units_Z 2
_cell_length_a 9.722
_cell_length_b 17.862
_cell_length_c 5.319
_cell_volume 894.929
_database_code_amcsd 0005489
_exptl_crystal_density_diffrn 3.229
_cod_original_formula_sum 'Si7.28 Al1.58 Mg2.43 Fe1.69 Ti.02 Ca.8 Na2.106 K.004 H.98 O22.98 F1.02'
_cod_database_code 9010534

loop_
_space_group_symop_operation_xyz
x,y,z
1/2+x,1/2+y,z
x,-y,z
1/2+x,1/2-y,z
-x,y,-z
1/2-x,1/2+y,-z
-x,-y,-z
1/2-x,1/2-y,-z

loop_
_atom_site_label
_atom_site_fract_x
_atom_site_fract_y
_atom_site_fract_z
_atom_site_occupancy
_atom_site_U_iso_or_equiv
_atom_site_type_symbol
_atom_site_attached_hydrogens
SiT1 0.28260 0.08660 0.29830 0.82000 0.00633 Si 0
AlT1 0.28260 0.08660 0.29830 0.18000 0.00633 Al 0
SiT2 0.29190 0.17320 0.81080 1.00000 0.00659 Si 0
MgM1 0.00000 0.09060 0.50000 0.76000 0.00747 Mg 0
FeM1 0.00000 0.09060 0.50000 0.24000 0.00747 Fe 0
AlM2 0.00000 0.17920 0.00000 0.43000 0.00773 Al 0
TiM2 0.00000 0.17920 0.00000 0.01000 0.00773 Ti 0
FeM2 0.00000 0.17920 0.00000 0.43000 0.00773 Fe 0
MgM2 0.00000 0.17920 0.00000 0.13000 0.00773 Mg 0
MgM3 0.00000 0.00000 0.00000 0.65000 0.00760 Mg 0
FeM3 0.00000 0.00000 0.00000 0.35000 0.00760 Fe 0
CaM4 0.00000 0.27890 0.50000 0.40000 0.01267 Ca 0
NaM4 0.00000 0.27890 0.50000 0.60000 0.01267 Na 0
NaAm 0.05210 0.50000 0.11440 0.26100 0.03812 Na 0
KAm 0.05210 0.50000 0.11440 0.00100 0.03812 K 0
NaA2 0.00000 0.47970 0.00000 0.19200 0.05446 Na 0
KA2 0.00000 0.47970 0.00000 0.00100 0.05446 K 0
H 0.19320 0.00000 0.76150 0.49000 0.02850 H 0
O1 0.10690 0.09020 0.21070 1.00000 0.01013 O 0
O2 0.11900 0.17240 0.74090 1.00000 0.00925 O 0
O-h3 0.10850 0.00000 0.70830 0.49000 0.01191 O 0
F3 0.10850 0.00000 0.70830 0.51000 0.01191 F 0
O4 0.36660 0.25220 0.79670 1.00000 0.01127 O 0
O5 0.35380 0.13630 0.09770 1.00000 0.01406 O 0
O6 0.34300 0.11940 0.59780 1.00000 0.01203 O 0
O7 0.34080 0.00000 0.28620 1.00000 0.01431 O 0

loop_
_cod_changelog_entry_id
_cod_changelog_entry_author
_cod_changelog_entry_date
_cod_changelog_entry_text
1
;cod-tools version 3.8.0
Id: cif_guess_AMCSD_atom_types 9581 2023-05-17 12:35:41Z saulius
;
2023-05-23T09:22:57+03:00
;Derived atom types and hydrogen counts
from atom names that follow the AMCSD naming convention
(Wat == water, O-H == hydroxyl).
;

loop_
_cod_related_entry_id
_cod_related_entry_database
_cod_related_entry_code
1 AMCSD 0005489
